data_7027226
loop_
_publ_author_name
'Zheng, Li-Min'
'Fang, Xia'
'Lii, Kwang-Hwa'
'Song, Hui-Hua'
'Xin, Xin-Quan'
'Fun, Hoong-Kun'
'Chinnakali, Kandasamy'
'Razak, Ibrahim Abdul'

_publ_section_title
;
 Syntheses, crystal structures and magnetic properties of two novel
 layered compounds: [Fe3(C2O4)3(4,4&#x2032;-bpy)4] and
 [Co(C2O4)(4,4&#x2032;-bpy)]
 (4,4&#x2032;-bpy&#x2005;=&#x2005;4,4&#x2032;-bipyridine)&#x200A;&#x2020;
;
_journal_issue 14
_journal_name_full 'Journal of the Chemical Society, Dalton Transactions'
_journal_page_first 2311
_journal_paper_doi 10.1039/a809738k
_journal_year 1999
_chemical_formula_sum 'C12 H8 Co N2 O4'
_chemical_formula_weight 303.13
_chemical_name_systematic
; 
 ? 
;
_space_group_IT_number 44
_symmetry_cell_setting orthorhombic
_symmetry_space_group_name_Hall 'I 2 -2'
_symmetry_space_group_name_H-M 'I m m 2'
_atom_sites_solution_hydrogens difmap
_atom_sites_solution_primary direct
_atom_sites_solution_secondary difmap
_audit_creation_method SHELXL
_cell_angle_alpha 90.00
_cell_angle_beta 90.00
_cell_angle_gamma 90.00
_cell_formula_units_Z 2
_cell_length_a 10.9768(3)
_cell_length_b 11.4017(3)
_cell_length_c 5.4032(1)
_cell_measurement_reflns_used 2321
_cell_measurement_temperature 293(2)
_cell_measurement_theta_max 33.10
_cell_measurement_theta_min 1.50
_cell_volume 676.23(3)
_computing_cell_refinement 'SAINT (Siemens, 1996)'
_computing_data_collection 'SMART (Siemens, 1996)'
_computing_data_reduction 'SAINT (Siemens, 1996)'
_computing_molecular_graphics 'SHELXTL (Sheldrick, 1996)'
_computing_publication_material
; SHELXTL (Sheldrick, 1996)
  PARST (Nardelli, 1995) 
;
_computing_structure_refinement 'SHELXTL (Sheldrick, 1996)'
_computing_structure_solution 'SHELXTL (Sheldrick, 1996)'
_diffrn_ambient_temperature 293(2)
_diffrn_measurement_device
;
Siemens SMART CCD area detector diffractometer 
;
_diffrn_measurement_method '\w scans'
_diffrn_radiation_monochromator graphite
_diffrn_radiation_source 'fine-focus sealed tube'
_diffrn_radiation_type MoK\a
_diffrn_radiation_wavelength 0.71073
_diffrn_reflns_av_R_equivalents 0.0241
_diffrn_reflns_av_sigmaI/netI 0.0241
_diffrn_reflns_limit_h_max 14
_diffrn_reflns_limit_h_min 0
_diffrn_reflns_limit_k_max 14
_diffrn_reflns_limit_k_min 0
_diffrn_reflns_limit_l_max 7
_diffrn_reflns_limit_l_min -3
_diffrn_reflns_number 2230
_diffrn_reflns_theta_max 27.49
_diffrn_reflns_theta_min 3.57
_exptl_absorpt_coefficient_mu 1.278
_exptl_absorpt_correction_T_max 0.893
_exptl_absorpt_correction_T_min 0.670
_exptl_absorpt_correction_type 'empirical using SADABS(Siemens, 1996)'
_exptl_crystal_colour orange
_exptl_crystal_density_diffrn 1.489
_exptl_crystal_density_meas ?
_exptl_crystal_description block
_exptl_crystal_F_000 306
_exptl_crystal_size_max 0.22
_exptl_crystal_size_mid 0.20
_exptl_crystal_size_min 0.16
_refine_diff_density_max 0.302
_refine_diff_density_min -0.238
_refine_diff_density_rms 0.061
_refine_ls_abs_structure_details 'Flack H D (1983), Acta Cryst. A39, 876-881'
_refine_ls_abs_structure_Flack 0.08(6)
_refine_ls_extinction_method none
_refine_ls_goodness_of_fit_all 1.119
_refine_ls_goodness_of_fit_obs 1.132
_refine_ls_hydrogen_treatment refall
_refine_ls_matrix_type full
_refine_ls_number_parameters 55
_refine_ls_number_reflns 628
_refine_ls_number_restraints 1
_refine_ls_restrained_S_all 1.118
_refine_ls_restrained_S_obs 1.131
_refine_ls_R_factor_all 0.0267
_refine_ls_R_factor_obs 0.0257
_refine_ls_shift/esd_max 0.000
_refine_ls_shift/esd_mean 0.000
_refine_ls_structure_factor_coef Fsqd
_refine_ls_weighting_details 'w=1/[\s^2^(Fo^2^)+(0.0399P)^2^+0.3475P] where P=(Fo^2^+2Fc^2^)/3'
_refine_ls_weighting_scheme calc
_refine_ls_wR_factor_all 0.0671
_refine_ls_wR_factor_obs 0.0666
_reflns_number_observed 605
_reflns_number_total 628
_reflns_observed_criterion >2sigma(I)
_cod_data_source_file 809738Ksup1.cif
_cod_data_source_block z9802
_cod_depositor_comments
;
The following automatic conversions were performed:

'_symmetry_cell_setting' value 'Orthorhombic' changed to
'orthorhombic' according to
/home/saulius/struct/CIF-dictionaries/cif_core.dic dictionary named
'cif_core.dic' version 2.4.2 from 2011-04-26.

Automatic conversion script
Id: cif_fix_values 1891 2012-01-12 08:04:46Z andrius 

The following automatic conversions were performed:

'_exptl_crystal_density_meas' value 'not measured' was changed to '?'
- the value is perceived as not measured.

Automatic conversion script
Id: cif_fix_values 3008 2015-01-20 13:52:24Z robertas 

The following automatic conversions were performed:

'_refine_ls_weighting_scheme' value 'calc
w=1/[\s^2^(Fo^2^)+(0.0399P)^2^+0.3475P] where P=(Fo^2^+2Fc^2^)/3' was
changed to 'calc'. New tag '_refine_ls_weighting_details' was
created. The value of the new tag was set to
'w=1/[\s^2^(Fo^2^)+(0.0399P)^2^+0.3475P] where P=(Fo^2^+2Fc^2^)/3'.

Automatic conversion script
Id: cif_fix_values 3143 2015-03-26 13:38:13Z robertas 
;
_cod_database_code 7027226

loop_
_symmetry_equiv_pos_as_xyz
'x, y, z'
'-x, -y, z'
'x, -y, z'
'-x, y, z'
'x+1/2, y+1/2, z+1/2'
'-x+1/2, -y+1/2, z+1/2'
'x+1/2, -y+1/2, z+1/2'
'-x+1/2, y+1/2, z+1/2'

loop_
_atom_site_aniso_label
_atom_site_aniso_U_11
_atom_site_aniso_U_22
_atom_site_aniso_U_33
_atom_site_aniso_U_23
_atom_site_aniso_U_13
_atom_site_aniso_U_12
Co1 0.0228(3) 0.0142(2) 0.0189(3) 0.000 0.000 0.000
O1 0.020(3) 0.040(3) 0.017(3) 0.000 -0.010(3) 0.000
O2 0.023(3) 0.028(3) 0.025(3) 0.000 0.016(3) 0.000
N1 0.0285(11) 0.0150(9) 0.044(2) -0.002(6) 0.000 0.000
C1 0.0223(13) 0.0152(10) 0.018(2) 0.000 0.017(3) 0.000
C2 0.0287(11) 0.0191(10) 0.149(4) -0.008(7) -0.019(6) -0.0022(9)
C3 0.0256(11) 0.0194(11) 0.169(4) 0.009(8) -0.001(7) 0.0027(8)
C4 0.0269(13) 0.0151(12) 0.068(2) 0.006(8) 0.000 0.000

loop_
_atom_site_label
_atom_site_type_symbol
_atom_site_fract_x
_atom_site_fract_y
_atom_site_fract_z
_atom_site_U_iso_or_equiv
_atom_site_thermal_displace_type
_atom_site_occupancy
_atom_site_calc_flag
_atom_site_refinement_flags
Co1 Co 0.5000 0.0000 0.4590(6) 0.0186(2) Uani 1 d S
O1 O 0.6219(6) 0.0000 0.7572(4) 0.0256(15) Uani 1 d S
O2 O 0.3755(6) 0.0000 0.1702(5) 0.0252(15) Uani 1 d S
N1 N 0.5000 0.1888(2) 0.4590(6) 0.0293(5) Uani 1 d S
C1 C 0.5720(2) 0.0000 0.9740(23) 0.0187(8) Uani 1 d S
C2 C 0.3983(2) 0.2501(2) 0.4590(6) 0.0655(12) Uani 1 d .
C3 C 0.3942(2) 0.3711(2) 0.4590(6) 0.0712(13) Uani 1 d .
C4 C 0.5000 0.4347(2) 0.4590(6) 0.0365(8) Uani 1 d S
H2 H 0.3222(28) 0.2041(28) 0.4590(6) 0.070(10) Uiso 1 d .
H3 H 0.3216(35) 0.4031(30) 0.4590(6) 0.092(13) Uiso 1 d .

loop_
_atom_type_symbol
_atom_type_description
_atom_type_scat_dispersion_real
_atom_type_scat_dispersion_imag
_atom_type_scat_source
C C 0.0033 0.0016 'International Tables Vol C Tables 4.2.6.8 and 6.1.1.4'
H H 0.0000 0.0000 'International Tables Vol C Tables 4.2.6.8 and 6.1.1.4'
N N 0.0061 0.0033 'International Tables Vol C Tables 4.2.6.8 and 6.1.1.4'
O O 0.0106 0.0060 'International Tables Vol C Tables 4.2.6.8 and 6.1.1.4'
Co Co 0.3494 0.9721 'International Tables Vol C Tables 4.2.6.8 and 6.1.1.4'

loop_
_geom_angle_atom_site_label_1
_geom_angle_atom_site_label_2
_geom_angle_atom_site_label_3
_geom_angle
_geom_angle_site_symmetry_1
_geom_angle_site_symmetry_3
O2 Co1 O2 82.4(3) . 2_655
O2 Co1 O1 178.5(3) . .
O2 Co1 O1 99.09(8) 2_655 .
O2 Co1 O1 99.09(8) . 2_655
O2 Co1 O1 178.5(3) 2_655 2_655
O1 Co1 O1 79.4(3) . 2_655
O2 Co1 N1 90.0 . 2_655
O2 Co1 N1 90.0 2_655 2_655
O1 Co1 N1 90.0 . 2_655
O1 Co1 N1 90.0 2_655 2_655
O2 Co1 N1 90.0 . .
O2 Co1 N1 90.0 2_655 .
O1 Co1 N1 90.0 . .
O1 Co1 N1 90.0 2_655 .
N1 Co1 N1 180.0(3) 2_655 .
C1 O1 Co1 115.3(5) . .
C1 O2 Co1 110.3(5) 2_654 .
C2 N1 C2 115.9(2) 4_655 .
C2 N1 Co1 122.04(12) 4_655 .
C2 N1 Co1 122.04(12) . .
O2 C1 O1 126.5(2) 2_656 .
O2 C1 C1 118.5(5) 2_656 2_655
O1 C1 C1 115.0(4) . 2_655
N1 C2 C3 123.9(2) . .
C4 C3 C2 120.1(2) . .
C3 C4 C3 116.1(3) . 4_655
C3 C4 C4 121.97(13) . 2_665
C3 C4 C4 121.97(13) 4_655 2_665

loop_
_geom_bond_atom_site_label_1
_geom_bond_atom_site_label_2
_geom_bond_distance
_geom_bond_site_symmetry_2
Co1 O2 2.074(7) .
Co1 O2 2.074(7) 2_655
Co1 O1 2.094(5) .
Co1 O1 2.094(5) 2_655
Co1 N1 2.153(2) 2_655
Co1 N1 2.153(2) .
O1 C1 1.293(12) .
O2 C1 1.206(13) 2_654
N1 C2 1.317(3) 4_655
N1 C2 1.317(3) .
C1 O2 1.206(13) 2_656
C1 C1 1.582(5) 2_655
C2 C3 1.381(3) .
C3 C4 1.369(3) .
C4 C3 1.369(3) 4_655
C4 C4 1.489(5) 2_665

loop_
_geom_torsion_atom_site_label_1
_geom_torsion_atom_site_label_2
_geom_torsion_atom_site_label_3
_geom_torsion_atom_site_label_4
_geom_torsion
_geom_torsion_site_symmetry_1
_geom_torsion_site_symmetry_4
O2 Co1 O1 C1 0.000(12) . .
O2 Co1 O1 C1 180.000(2) 2_655 .
O1 Co1 O1 C1 0.000(2) 2_655 .
N1 Co1 O1 C1 -90.000(2) 2_655 .
N1 Co1 O1 C1 90.000(2) . .
O2 Co1 O2 C1 0.0 2_655 2_654
O1 Co1 O2 C1 180.000(10) . 2_654
O1 Co1 O2 C1 180.0 2_655 2_654
N1 Co1 O2 C1 -90.0 2_655 2_654
N1 Co1 O2 C1 90.0 . 2_654
O2 Co1 N1 C2 -131.2(2) . 4_655
O2 Co1 N1 C2 -48.8(2) 2_655 4_655
O1 Co1 N1 C2 50.3(2) . 4_655
O1 Co1 N1 C2 129.7(2) 2_655 4_655
N1 Co1 N1 C2 90.0(1000) 2_655 4_655
O2 Co1 N1 C2 48.8(2) . .
O2 Co1 N1 C2 131.2(2) 2_655 .
O1 Co1 N1 C2 -129.7(2) . .
O1 Co1 N1 C2 -50.3(2) 2_655 .
N1 Co1 N1 C2 -90.0(1000) 2_655 .
Co1 O1 C1 O2 180.000(1) . 2_656
Co1 O1 C1 C1 0.0 . 2_655
C2 N1 C2 C3 0.0 4_655 .
Co1 N1 C2 C3 180.0 . .
N1 C2 C3 C4 0.0 . .
C2 C3 C4 C3 0.0 . 4_655
C2 C3 C4 C4 180.0 . 2_665
